data_7247413
loop_
_publ_author_name
'Yuan, Xin-Yue'
'Cheng, Yan'
'Liu, Jun'
'Sun, Qi-Lei'
'Xue, Fu-Min'

_publ_section_title
;
 Six novel multicomponent systems of theobromine with carboxylic acids:
 crystallographic structures, solubility determination and DFT
 calculations
;
_journal_issue 40
_journal_name_full CrystEngComm
_journal_page_first 5682
_journal_page_last 5696
_journal_paper_doi 10.1039/D3CE00762F
_journal_volume 25
_journal_year 2023
_chemical_formula_moiety 'C7 H8 N4 O2, C9 H8 O3'
_chemical_formula_sum 'C16 H16 N4 O5'
_chemical_formula_weight 344.33
_space_group_crystal_system triclinic
_space_group_IT_number 2
_space_group_name_Hall '-P 1'
_space_group_name_H-M_alt 'P -1'
_atom_sites_solution_hydrogens geom
_audit_creation_date 2022-11-08
_audit_creation_method
;
Olex2 1.5-beta
(compiled 2022.04.07 svn.rca3783a0 for OlexSys, GUI svn.r6498)
;
_audit_update_record
;
2023-09-05 deposited with the CCDC.	2023-09-14 downloaded from the CCDC.
;
_cell_angle_alpha 80.367(4)
_cell_angle_beta 69.633(4)
_cell_angle_gamma 67.650(5)
_cell_formula_units_Z 2
_cell_length_a 8.8706(5)
_cell_length_b 9.1259(5)
_cell_length_c 11.3422(4)
_cell_measurement_reflns_used 4254
_cell_measurement_temperature 213.00(10)
_cell_measurement_theta_max 75.3810
_cell_measurement_theta_min 4.1610
_cell_volume 795.46(8)
_computing_cell_refinement 'CrysAlisPro 1.171.42.49 (Rigaku OD, 2022)'
_computing_data_collection 'CrysAlisPro 1.171.42.49 (Rigaku OD, 2022)'
_computing_data_reduction 'CrysAlisPro 1.171.42.49 (Rigaku OD, 2022)'
_computing_molecular_graphics 'Olex2 1.5-beta (Dolomanov et al., 2009)'
_computing_publication_material 'Olex2 1.5-beta (Dolomanov et al., 2009)'
_computing_structure_refinement 'XL  (Sheldrick, 2008)'
_computing_structure_solution 'SHELXT 2014/5 (Sheldrick, 2014)'
_diffrn_ambient_environment N~2~
_diffrn_ambient_temperature 213.00(10)
_diffrn_detector 'Hybrid Pixel Array Detector'
_diffrn_detector_area_resol_mean 10.0000
_diffrn_detector_type HyPix
_diffrn_measured_fraction_theta_full 0.991
_diffrn_measured_fraction_theta_max 0.991
_diffrn_measurement_details
;
List of Runs (angles in degrees, time in seconds):

  # Type    Start    End  Width  t~exp~   \w     \q     \k     \f   Frames
#--------------------------------------------------------------------------
  1  \w     32.00  59.00   1.00    0.10    --   48.42 -57.00 120.00   27
  2  \w    -21.00  21.00   1.00    0.10    --   48.42 -57.00 120.00   42
  3  \w    -28.00  26.00   1.00    0.10    --  -48.42  22.00 -11.00   54
  4  \w    -75.00 -22.00   1.00    0.20    --  -91.75 125.00-150.00   53
  5  \w    -78.00 -23.00   1.00    0.20    --  -91.75 125.00  30.00   55
  6  \w    -20.00  29.00   1.00    0.10    --   48.42 -22.00-177.00   49
  7  \w     37.00  95.00   1.00    0.10    --   48.42-125.00-120.00   58
  8  \w     80.00 110.00   1.00    0.20    --  106.65-125.00  90.00   30
  9  \w     70.00 104.00   1.00    0.20    --  106.65-125.00  60.00   34
 10  \w     38.00  66.00   1.00    0.20    --  106.65-125.00  60.00   28
 11  \w     39.00  68.00   1.00    0.20    --  106.65-125.00  90.00   29
 12  \w     77.00 103.00   1.00    0.20    --  106.65 -99.00 120.00   26
 13  \w     36.00 106.00   1.00    0.20    --  106.65 -99.00 150.00   70
 14  \w     41.00  71.00   1.00    0.20    --  106.65 -99.00 120.00   30
 15  \w     34.00  97.00   1.00    0.20    --  106.65 -99.00 -90.00   63
 16  \w     36.00 105.00   1.00    0.20    --  106.65 -99.00 -60.00   69
 17  \w     37.00  63.00   1.00    0.20    --  106.65 -57.00   0.00   26
 18  \w     36.00  65.00   1.00    0.20    --  106.65 -57.00 -30.00   29
 19  \w     45.00 105.00   1.00    0.20    --  106.65 -77.00 150.00   60
 20  \w    101.00 177.00   1.00    0.20    --  106.65  22.00 -11.00   76
 21  \w    123.00 177.00   1.00    0.20    --  106.65  38.00-150.00   54
 22  \w     94.00 120.00   1.00    0.20    --  106.65  38.00-150.00   26
 23  \w     63.00 105.00   1.00    0.10    --   48.42  22.00 -11.00   42
 24  \w   -117.00 -78.00   1.00    0.20    --  -91.75 -57.00 -30.00   39
 25  \w   -149.00-123.00   1.00    0.20    --  -91.75 -57.00 -30.00   26
 26  \w   -163.00-125.00   1.00    0.20    --  -91.75 -22.00-177.00   38
 27  \w   -110.00 -81.00   1.00    0.20    --  -91.75 -22.00-177.00   29
 28  \w   -122.00 -36.00   1.00    0.10    --  -48.42 -22.00-177.00   86
 29  \w   -154.00 -84.00   1.00    0.20    --  -91.75 -19.00 120.00   70
 30  \w   -102.00 -74.00   1.00    0.10    --  -48.42-125.00 120.00   28
 31  \w   -163.00 -88.00   1.00    0.20    --  -91.75 -99.00 -30.00   75
;
_diffrn_measurement_device 'four-circle diffractometer'
_diffrn_measurement_device_type 'XtaLAB Synergy, Dualflex, HyPix'
_diffrn_measurement_method '\w scans'
_diffrn_measurement_specimen_support 'Mitegen 50um'
_diffrn_orient_matrix_type 'CrysAlisPro convention (1999,Acta A55,543-557)'
_diffrn_orient_matrix_UB_11 0.0991366000
_diffrn_orient_matrix_UB_12 0.1054434000
_diffrn_orient_matrix_UB_13 0.0027786000
_diffrn_orient_matrix_UB_21 -0.1701969000
_diffrn_orient_matrix_UB_22 0.1401986000
_diffrn_orient_matrix_UB_23 0.0408309000
_diffrn_orient_matrix_UB_31 -0.0162782000
_diffrn_orient_matrix_UB_32 -0.0509422000
_diffrn_orient_matrix_UB_33 0.1391063000
_diffrn_radiation_monochromator mirror
_diffrn_radiation_probe x-ray
_diffrn_radiation_type 'Cu K\a'
_diffrn_radiation_wavelength 1.54184
_diffrn_reflns_av_R_equivalents 0.0338
_diffrn_reflns_av_unetI/netI 0.0372
_diffrn_reflns_Laue_measured_fraction_full 0.991
_diffrn_reflns_Laue_measured_fraction_max 0.991
_diffrn_reflns_limit_h_max 10
_diffrn_reflns_limit_h_min -10
_diffrn_reflns_limit_k_max 10
_diffrn_reflns_limit_k_min -10
_diffrn_reflns_limit_l_max 13
_diffrn_reflns_limit_l_min -11
_diffrn_reflns_number 7567
_diffrn_reflns_point_group_measured_fraction_full 0.991
_diffrn_reflns_point_group_measured_fraction_max 0.991
_diffrn_reflns_theta_full 67.077
_diffrn_reflns_theta_max 67.077
_diffrn_reflns_theta_min 4.161
_diffrn_source 'micro-focus sealed X-ray tube'
_diffrn_source_type 'PhotonJet (Cu) X-ray Source'
_exptl_absorpt_coefficient_mu 0.920
_exptl_absorpt_correction_T_max 1.00000
_exptl_absorpt_correction_T_min 0.91846
_exptl_absorpt_correction_type multi-scan
_exptl_absorpt_process_details
;
CrysAlisPro 1.171.42.49 (Rigaku Oxford Diffraction, 2022)
Empirical absorption correction using spherical harmonics,
implemented in SCALE3 ABSPACK scaling algorithm.
;
_exptl_crystal_colour 'clear light colourless'
_exptl_crystal_colour_lustre clear
_exptl_crystal_colour_modifier light
_exptl_crystal_colour_primary colourless
_exptl_crystal_density_diffrn 1.438
_exptl_crystal_description block
_exptl_crystal_F_000 360
_exptl_crystal_size_max 0.07
_exptl_crystal_size_mid 0.07
_exptl_crystal_size_min 0.06
_refine_diff_density_max 0.203
_refine_diff_density_min -0.324
_refine_diff_density_rms 0.087
_refine_ls_extinction_method none
_refine_ls_goodness_of_fit_ref 1.040
_refine_ls_hydrogen_treatment constr
_refine_ls_matrix_type full
_refine_ls_number_parameters 230
_refine_ls_number_reflns 2808
_refine_ls_number_restraints 0
_refine_ls_restrained_S_all 1.040
_refine_ls_R_factor_all 0.0458
_refine_ls_R_factor_gt 0.0403
_refine_ls_shift/su_max 0.001
_refine_ls_shift/su_mean 0.000
_refine_ls_structure_factor_coef Fsqd
_refine_ls_weighting_details 'w=1/[\s^2^(Fo^2^)+(0.0697P)^2^+0.0854P] where P=(Fo^2^+2Fc^2^)/3'
_refine_ls_weighting_scheme calc
_refine_ls_wR_factor_gt 0.1092
_refine_ls_wR_factor_ref 0.1154
_reflns_Friedel_coverage 0.000
_reflns_number_gt 2411
_reflns_number_total 2808
_reflns_threshold_expression 'I > 2\s(I)'
_cod_data_source_file d3ce00762f2.cif
_cod_data_source_block 2
_cod_depositor_comments 'Adding full bibliography for 7247410--7247413.cif.'
_cod_original_cell_volume 795.47(8)
_cod_database_code 7247413
_shelx_shelxl_version_number 2018/3
_chemical_oxdiff_formula CHNO
_shelx_space_group_comment
;
The symmetry employed for this shelxl refinement is uniquely defined
by the following loop, which should always be used as a source of
symmetry information in preference to the above space-group names.
They are only intended as comments.
;
_shelx_estimated_absorpt_t_max 0.947
_shelx_estimated_absorpt_t_min 0.938
_olex2_refinement_description
;
1. Fixed Uiso
 At 1.2 times of:
  All C(H) groups, All N(H) groups
 At 1.5 times of:
  All C(H,H,H) groups, All O(H) groups
2.a Aromatic/amide H refined with riding coordinates:
 N2(H2), C6(H6), C7(H7), C8(H8), C11(H11), C12(H12), C13(H13), C14(H14)
2.b Idealised Me refined as rotating group:
 C15(H15A,H15B,H15C), C16(H16A,H16B,H16C)
2.c Idealised tetrahedral OH refined as rotating group:
 O3(H3), O4(H4)
;
_olex2_submission_special_instructions 'No special instructions were received'
_oxdiff_exptl_absorpt_empirical_details
;
Empirical correction (ABSPACK) includes:
- Absorption correction using spherical harmonics
- Frame scaling
;
_oxdiff_exptl_absorpt_empirical_full_max 1.217
_oxdiff_exptl_absorpt_empirical_full_min 0.848

loop_
_space_group_symop_operation_xyz
'x, y, z'
'-x, -y, -z'

loop_
_atom_site_label
_atom_site_type_symbol
_atom_site_fract_x
_atom_site_fract_y
_atom_site_fract_z
_atom_site_U_iso_or_equiv
_atom_site_adp_type
_atom_site_occupancy
_atom_site_site_symmetry_order
_atom_site_calc_flag
_atom_site_refinement_flags_posn
_atom_site_refinement_flags_adp
_atom_site_refinement_flags_occupancy
_atom_site_disorder_assembly
_atom_site_disorder_group
O1 O 0.03115(12) 0.74523(12) 0.48803(9) 0.0342(3) Uani 1 1 d . . . . .
O2 O 0.44346(12) 0.70263(12) 0.44677(9) 0.0345(3) Uani 1 1 d . . . . .
O3 O 1.46708(13) 0.27364(14) -0.00244(10) 0.0435(3) Uani 1 1 d . . . . .
H3 H 1.481944 0.211927 -0.054849 0.065 Uiso 1 1 calc R U . . .
O4 O 0.34044(12) 0.58835(14) 0.34890(10) 0.0414(3) Uani 1 1 d . . . . .
H4 H 0.247916 0.638871 0.399556 0.062 Uiso 1 1 calc R U . . .
O5 O 0.19654(13) 0.97067(14) 0.72803(10) 0.0418(3) Uani 1 1 d . . . . .
N1 N -0.09192(14) 1.02672(13) 0.77810(10) 0.0273(3) Uani 1 1 d . . . . .
N2 N 0.10565(13) 0.86377(13) 0.61068(10) 0.0279(3) Uani 1 1 d . . . . .
H2 H 0.212160 0.821597 0.565311 0.033 Uiso 1 1 calc R U . . .
N3 N -0.33978(13) 0.90625(14) 0.65712(10) 0.0278(3) Uani 1 1 d . . . . .
N4 N -0.38974(14) 1.05782(14) 0.81156(11) 0.0282(3) Uani 1 1 d . . . . .
C1 C -0.21838(16) 1.00021(15) 0.75036(12) 0.0244(3) Uani 1 1 d . . . . .
C2 C -0.01329(17) 0.83056(16) 0.57698(12) 0.0271(3) Uani 1 1 d . . . . .
C3 C -0.18252(16) 0.90637(16) 0.65412(12) 0.0253(3) Uani 1 1 d . . . . .
C4 C 0.46702(17) 0.61441(16) 0.36734(12) 0.0292(3) Uani 1 1 d . . . . .
C5 C 0.95453(17) 0.46343(16) 0.20949(12) 0.0283(3) Uani 1 1 d . . . . .
C6 C 1.17239(18) 0.29527(16) 0.04164(12) 0.0296(3) Uani 1 1 d . . . . .
H6 H 1.202642 0.225868 -0.022033 0.036 Uiso 1 1 calc R U . . .
C7 C 1.00237(17) 0.36082(16) 0.11314(12) 0.0281(3) Uani 1 1 d . . . . .
H7 H 0.917828 0.336281 0.096944 0.034 Uiso 1 1 calc R U . . .
C8 C -0.45618(17) 0.99683(17) 0.75178(13) 0.0301(3) Uani 1 1 d . . . . .
H8 H -0.574298 1.015848 0.774219 0.036 Uiso 1 1 calc R U . . .
C9 C 1.29850(17) 0.33172(17) 0.06367(13) 0.0302(3) Uani 1 1 d . . . . .
C10 C 0.07697(17) 0.95575(17) 0.70758(13) 0.0293(3) Uani 1 1 d . . . . .
C11 C 0.77825(17) 0.53849(17) 0.28691(12) 0.0301(3) Uani 1 1 d . . . . .
H11 H 0.763131 0.603659 0.349121 0.036 Uiso 1 1 calc R U . . .
C12 C 0.63617(18) 0.52740(17) 0.28157(13) 0.0330(3) Uani 1 1 d . . . . .
H12 H 0.643547 0.462770 0.221908 0.040 Uiso 1 1 calc R U . . .
C13 C 1.08374(19) 0.49733(18) 0.23013(13) 0.0347(3) Uani 1 1 d . . . . .
H13 H 1.054587 0.565123 0.294667 0.042 Uiso 1 1 calc R U . . .
C14 C 1.25345(18) 0.43383(18) 0.15818(14) 0.0358(4) Uani 1 1 d . . . . .
H14 H 1.338090 0.459588 0.173096 0.043 Uiso 1 1 calc R U . . .
C15 C -0.13286(19) 1.12314(19) 0.88307(14) 0.0389(4) Uani 1 1 d . . . . .
H15A H -0.218248 1.225729 0.874559 0.058 Uiso 1 1 calc R U . . .
H15B H -0.029871 1.137542 0.882764 0.058 Uiso 1 1 calc R U . . .
H15C H -0.177676 1.070225 0.961650 0.058 Uiso 1 1 calc R U . . .
C16 C -0.37041(19) 0.82066(19) 0.57496(14) 0.0367(4) Uani 1 1 d . . . . .
H16A H -0.330943 0.857683 0.488366 0.055 Uiso 1 1 calc R U . . .
H16B H -0.492200 0.839420 0.598915 0.055 Uiso 1 1 calc R U . . .
H16C H -0.308421 0.708030 0.583033 0.055 Uiso 1 1 calc R U . . .

loop_
_atom_site_aniso_label
_atom_site_aniso_U_11
_atom_site_aniso_U_22
_atom_site_aniso_U_33
_atom_site_aniso_U_23
_atom_site_aniso_U_13
_atom_site_aniso_U_12
O1 0.0237(5) 0.0414(6) 0.0345(5) -0.0166(4) -0.0043(4) -0.0063(4)
O2 0.0237(5) 0.0426(6) 0.0359(5) -0.0177(4) -0.0045(4) -0.0080(4)
O3 0.0227(5) 0.0549(7) 0.0479(6) -0.0283(5) 0.0024(4) -0.0095(5)
O4 0.0221(5) 0.0536(7) 0.0471(6) -0.0274(5) -0.0027(5) -0.0085(5)
O5 0.0206(5) 0.0575(7) 0.0513(6) -0.0200(5) -0.0082(4) -0.0134(5)
N1 0.0205(6) 0.0305(6) 0.0308(6) -0.0079(5) -0.0056(5) -0.0079(5)
N2 0.0156(5) 0.0332(6) 0.0305(6) -0.0085(5) -0.0021(4) -0.0055(5)
N3 0.0176(5) 0.0311(6) 0.0326(6) -0.0095(5) -0.0047(5) -0.0058(5)
N4 0.0167(5) 0.0324(6) 0.0325(6) -0.0095(5) -0.0031(4) -0.0061(5)
C1 0.0183(6) 0.0240(6) 0.0284(7) -0.0034(5) -0.0056(5) -0.0053(5)
C2 0.0228(7) 0.0279(7) 0.0282(7) -0.0022(5) -0.0065(5) -0.0070(6)
C3 0.0187(6) 0.0281(7) 0.0281(7) -0.0049(5) -0.0062(5) -0.0063(5)
C4 0.0251(7) 0.0312(7) 0.0287(7) -0.0061(6) -0.0060(6) -0.0073(6)
C5 0.0230(7) 0.0295(7) 0.0267(6) -0.0027(5) -0.0046(5) -0.0051(6)
C6 0.0293(7) 0.0285(7) 0.0265(7) -0.0080(5) -0.0054(6) -0.0054(6)
C7 0.0237(7) 0.0311(7) 0.0285(7) -0.0035(5) -0.0074(5) -0.0081(6)
C8 0.0155(6) 0.0357(7) 0.0354(7) -0.0093(6) -0.0034(5) -0.0057(5)
C9 0.0213(7) 0.0324(7) 0.0298(7) -0.0081(5) -0.0015(5) -0.0047(6)
C10 0.0203(6) 0.0335(7) 0.0330(7) -0.0058(5) -0.0063(5) -0.0083(6)
C11 0.0255(7) 0.0323(7) 0.0264(7) -0.0063(5) -0.0045(6) -0.0047(6)
C12 0.0250(7) 0.0373(8) 0.0314(7) -0.0133(6) -0.0032(6) -0.0052(6)
C13 0.0291(7) 0.0385(8) 0.0329(7) -0.0151(6) -0.0035(6) -0.0077(6)
C14 0.0237(7) 0.0440(9) 0.0397(8) -0.0159(6) -0.0044(6) -0.0110(6)
C15 0.0277(7) 0.0473(9) 0.0433(9) -0.0199(7) -0.0079(6) -0.0101(7)
C16 0.0274(7) 0.0436(9) 0.0426(8) -0.0155(7) -0.0100(6) -0.0112(6)

loop_
_atom_type_symbol
_atom_type_description
_atom_type_scat_dispersion_real
_atom_type_scat_dispersion_imag
_atom_type_scat_source
C C 0.0181 0.0091 'International Tables Vol C Tables 4.2.6.8 and 6.1.1.4'
H H 0.0000 0.0000 'International Tables Vol C Tables 4.2.6.8 and 6.1.1.4'
N N 0.0311 0.0180 'International Tables Vol C Tables 4.2.6.8 and 6.1.1.4'
O O 0.0492 0.0322 'International Tables Vol C Tables 4.2.6.8 and 6.1.1.4'

loop_
_geom_angle_atom_site_label_1
_geom_angle_atom_site_label_2
_geom_angle_atom_site_label_3
_geom_angle
_geom_angle_site_symmetry_1
_geom_angle_site_symmetry_3
_geom_angle_publ_flag
C9 O3 H3 109.5 . . ?
C4 O4 H4 109.5 . . ?
C1 N1 C10 118.94(11) . . ?
C1 N1 C15 121.24(11) . . ?
C10 N1 C15 119.78(11) . . ?
C2 N2 H2 115.8 . . ?
C2 N2 C10 128.37(11) . . ?
C10 N2 H2 115.8 . . ?
C3 N3 C16 126.68(11) . . ?
C8 N3 C3 106.01(11) . . ?
C8 N3 C16 127.29(12) . . ?
C8 N4 C1 103.70(11) . . ?
N4 C1 N1 126.57(12) . . ?
N4 C1 C3 111.13(12) . . ?
C3 C1 N1 122.29(12) . . ?
O1 C2 N2 121.38(12) . . ?
O1 C2 C3 126.84(13) . . ?
N2 C2 C3 111.77(11) . . ?
N3 C3 C2 132.38(12) . . ?
C1 C3 N3 105.34(11) . . ?
C1 C3 C2 122.27(12) . . ?
O2 C4 O4 122.73(12) . . ?
O2 C4 C12 124.50(13) . . ?
O4 C4 C12 112.76(12) . . ?
C7 C5 C11 123.80(13) . . ?
C13 C5 C7 117.78(12) . . ?
C13 C5 C11 118.41(13) . . ?
C7 C6 H6 119.9 . . ?
C7 C6 C9 120.20(12) . . ?
C9 C6 H6 119.9 . . ?
C5 C7 H7 119.6 . . ?
C6 C7 C5 120.86(13) . . ?
C6 C7 H7 119.6 . . ?
N3 C8 H8 123.1 . . ?
N4 C8 N3 113.81(11) . . ?
N4 C8 H8 123.1 . . ?
O3 C9 C6 123.87(12) . . ?
O3 C9 C14 116.38(13) . . ?
C6 C9 C14 119.75(12) . . ?
O5 C10 N1 122.87(13) . . ?
O5 C10 N2 120.79(12) . . ?
N1 C10 N2 116.34(12) . . ?
C5 C11 H11 115.6 . . ?
C12 C11 C5 128.76(14) . . ?
C12 C11 H11 115.6 . . ?
C4 C12 H12 119.4 . . ?
C11 C12 C4 121.20(13) . . ?
C11 C12 H12 119.4 . . ?
C5 C13 H13 119.2 . . ?
C14 C13 C5 121.69(13) . . ?
C14 C13 H13 119.2 . . ?
C9 C14 H14 120.1 . . ?
C13 C14 C9 119.71(13) . . ?
C13 C14 H14 120.1 . . ?
N1 C15 H15A 109.5 . . ?
N1 C15 H15B 109.5 . . ?
N1 C15 H15C 109.5 . . ?
H15A C15 H15B 109.5 . . ?
H15A C15 H15C 109.5 . . ?
H15B C15 H15C 109.5 . . ?
N3 C16 H16A 109.5 . . ?
N3 C16 H16B 109.5 . . ?
N3 C16 H16C 109.5 . . ?
H16A C16 H16B 109.5 . . ?
H16A C16 H16C 109.5 . . ?
H16B C16 H16C 109.5 . . ?

loop_
_geom_bond_atom_site_label_1
_geom_bond_atom_site_label_2
_geom_bond_distance
_geom_bond_site_symmetry_2
_geom_bond_publ_flag
O1 C2 1.2379(16) . ?
O2 C4 1.2195(17) . ?
O3 H3 0.8300 . ?
O3 C9 1.3524(16) . ?
O4 H4 0.8300 . ?
O4 C4 1.3207(17) . ?
O5 C10 1.2202(17) . ?
N1 C1 1.3760(17) . ?
N1 C10 1.3802(18) . ?
N1 C15 1.4595(17) . ?
N2 H2 0.8700 . ?
N2 C2 1.3834(17) . ?
N2 C10 1.3890(18) . ?
N3 C3 1.3839(17) . ?
N3 C8 1.3336(17) . ?
N3 C16 1.4607(18) . ?
N4 C1 1.3597(17) . ?
N4 C8 1.3307(18) . ?
C1 C3 1.3748(19) . ?
C2 C3 1.4128(18) . ?
C4 C12 1.4712(19) . ?
C5 C7 1.4032(19) . ?
C5 C11 1.4548(19) . ?
C5 C13 1.395(2) . ?
C6 H6 0.9400 . ?
C6 C7 1.3838(19) . ?
C6 C9 1.389(2) . ?
C7 H7 0.9400 . ?
C8 H8 0.9400 . ?
C9 C14 1.389(2) . ?
C11 H11 0.9400 . ?
C11 C12 1.325(2) . ?
C12 H12 0.9400 . ?
C13 H13 0.9400 . ?
C13 C14 1.3812(19) . ?
C14 H14 0.9400 . ?
C15 H15A 0.9700 . ?
C15 H15B 0.9700 . ?
C15 H15C 0.9700 . ?
C16 H16A 0.9700 . ?
C16 H16B 0.9700 . ?
C16 H16C 0.9700 . ?

loop_
_geom_torsion_atom_site_label_1
_geom_torsion_atom_site_label_2
_geom_torsion_atom_site_label_3
_geom_torsion_atom_site_label_4
_geom_torsion
_geom_torsion_site_symmetry_1
_geom_torsion_site_symmetry_2
_geom_torsion_site_symmetry_3
_geom_torsion_site_symmetry_4
_geom_torsion_publ_flag
O1 C2 C3 N3 1.9(2) . . . . ?
O1 C2 C3 C1 -179.45(13) . . . . ?
O2 C4 C12 C11 1.0(2) . . . . ?
O3 C9 C14 C13 -179.69(14) . . . . ?
O4 C4 C12 C11 -179.62(14) . . . . ?
N1 C1 C3 N3 178.97(11) . . . . ?
N1 C1 C3 C2 0.0(2) . . . . ?
N2 C2 C3 N3 -178.91(13) . . . . ?
N2 C2 C3 C1 -0.26(19) . . . . ?
N4 C1 C3 N3 -0.24(15) . . . . ?
N4 C1 C3 C2 -179.21(12) . . . . ?
C1 N1 C10 O5 -178.39(13) . . . . ?
C1 N1 C10 N2 1.21(19) . . . . ?
C1 N4 C8 N3 -0.47(15) . . . . ?
C2 N2 C10 O5 177.95(13) . . . . ?
C2 N2 C10 N1 -1.7(2) . . . . ?
C3 N3 C8 N4 0.33(16) . . . . ?
C5 C11 C12 C4 -179.18(13) . . . . ?
C5 C13 C14 C9 -0.9(2) . . . . ?
C6 C9 C14 C13 0.5(2) . . . . ?
C7 C5 C11 C12 -0.8(3) . . . . ?
C7 C5 C13 C14 0.5(2) . . . . ?
C7 C6 C9 O3 -179.53(13) . . . . ?
C7 C6 C9 C14 0.3(2) . . . . ?
C8 N3 C3 C1 -0.04(15) . . . . ?
C8 N3 C3 C2 178.77(14) . . . . ?
C8 N4 C1 N1 -178.75(13) . . . . ?
C8 N4 C1 C3 0.43(15) . . . . ?
C9 C6 C7 C5 -0.6(2) . . . . ?
C10 N1 C1 N4 178.58(12) . . . . ?
C10 N1 C1 C3 -0.5(2) . . . . ?
C10 N2 C2 O1 -179.62(13) . . . . ?
C10 N2 C2 C3 1.15(19) . . . . ?
C11 C5 C7 C6 178.98(13) . . . . ?
C11 C5 C13 C14 -178.28(14) . . . . ?
C13 C5 C7 C6 0.3(2) . . . . ?
C13 C5 C11 C12 177.90(15) . . . . ?
C15 N1 C1 N4 0.9(2) . . . . ?
C15 N1 C1 C3 -178.21(13) . . . . ?
C15 N1 C10 O5 -0.6(2) . . . . ?
C15 N1 C10 N2 178.95(12) . . . . ?
C16 N3 C3 C1 -178.63(13) . . . . ?
C16 N3 C3 C2 0.2(2) . . . . ?
C16 N3 C8 N4 178.91(13) . . . . ?
